data_1566572
loop_
_publ_author_name
'Fitzgerald, Liam S.'
'O&#x2019;Malley, Ciaran'
'Murphy, Paul V.'

_publ_section_title
;
 (1R,2R,3S,4R)-1-(Acetylamino)-2,4,5-tris(acetyloxy)-1-((2S)-4-(benzyloxy)-5-oxo-2,5-dihydrofuran-2-yl)pentan-3-yl
 Acetate
;
_journal_issue 1
_journal_name_full Molbank
_journal_page_first M1337
_journal_paper_doi 10.3390/M1337
_journal_volume 2022
_journal_year 2022
_chemical_absolute_configuration ad
_chemical_formula_sum 'C26 H31 N O12'
_chemical_formula_weight 549.52
_space_group_crystal_system monoclinic
_space_group_IT_number 4
_space_group_name_Hall 'P 2yb'
_space_group_name_H-M_alt 'P 1 21 1'
_atom_sites_solution_hydrogens geom
_audit_creation_method SHELXL-2018/3
_cell_angle_alpha 90
_cell_angle_beta 99.068(5)
_cell_angle_gamma 90
_cell_formula_units_Z 2
_cell_length_a 10.1989(5)
_cell_length_b 8.7455(4)
_cell_length_c 15.8721(9)
_cell_measurement_reflns_used 6509
_cell_measurement_temperature 298.0(1)
_cell_measurement_theta_max 27.4360
_cell_measurement_theta_min 3.8030
_cell_volume 1398.01(12)
_computing_cell_refinement 'crysalispro 1.171.40.69a (rigaku od, 2020)'
_computing_data_collection 'crysalispro 1.171.40.69a (rigaku od, 2020)'
_computing_data_reduction 'crysalispro 1.171.40.69a (rigaku od, 2020)'
_computing_molecular_graphics 'ORTEX - P. McArdle, J.Appl.Cryst.,1995,28,65-65.'
_computing_publication_material 'Oscail - P. McArdle, J.Appl.Cryst.,2017,50,320-326.'
_computing_structure_refinement 'SHELXL-2018/3 (Sheldrick, 2018)'
_computing_structure_solution 'SHELXT - G.M.Sheldrick,Acta Crystallogr.A71(2015)3-8.'
_diffrn_ambient_temperature 298.0(1)
_diffrn_detector_area_resol_mean 16.1048
_diffrn_measured_fraction_theta_full 0.997
_diffrn_measured_fraction_theta_max 0.911
_diffrn_measurement_device_type 'xcalibur, sapphire3'
_diffrn_measurement_method '\w scans'
_diffrn_radiation_type MoK\a
_diffrn_radiation_wavelength 0.71073
_diffrn_reflns_av_R_equivalents 0.0477
_diffrn_reflns_av_unetI/netI 0.0722
_diffrn_reflns_Laue_measured_fraction_full 0.997
_diffrn_reflns_Laue_measured_fraction_max 0.911
_diffrn_reflns_limit_h_max 13
_diffrn_reflns_limit_h_min -13
_diffrn_reflns_limit_k_max 11
_diffrn_reflns_limit_k_min -11
_diffrn_reflns_limit_l_max 21
_diffrn_reflns_limit_l_min -21
_diffrn_reflns_number 15990
_diffrn_reflns_point_group_measured_fraction_full 0.998
_diffrn_reflns_point_group_measured_fraction_max 0.874
_diffrn_reflns_theta_full 25.242
_diffrn_reflns_theta_max 29.275
_diffrn_reflns_theta_min 3.470
_diffrn_source 'fine-focus sealed x-ray tube'
_exptl_absorpt_coefficient_mu 0.104
_exptl_absorpt_correction_T_max 1.00000
_exptl_absorpt_correction_T_min 0.78362
_exptl_absorpt_correction_type multi-scan
_exptl_absorpt_process_details
;
crysalispro 1.171.40.69a (rigaku oxford diffraction, 2020)
empirical absorption correction using spherical harmonics,
 implemented in scale3 abspack scaling algorithm.
;
_exptl_crystal_colour Colourless
_exptl_crystal_density_diffrn 1.305
_exptl_crystal_description Plate
_exptl_crystal_F_000 580
_exptl_crystal_size_max 0.40
_exptl_crystal_size_mid 0.30
_exptl_crystal_size_min 0.10
_refine_diff_density_max 0.201
_refine_diff_density_min -0.216
_refine_diff_density_rms 0.047
_refine_ls_abs_structure_details
;
 Classical Flack method preferred over Parsons because s.u. lower.
;
_refine_ls_abs_structure_Flack -0.1(6)
_refine_ls_extinction_method none
_refine_ls_goodness_of_fit_ref 0.795
_refine_ls_hydrogen_treatment constr
_refine_ls_matrix_type full
_refine_ls_number_parameters 368
_refine_ls_number_reflns 15990
_refine_ls_number_restraints 292
_refine_ls_restrained_S_all 0.790
_refine_ls_R_factor_all 0.0959
_refine_ls_R_factor_gt 0.0458
_refine_ls_shift/su_max 0.002
_refine_ls_shift/su_mean 0.000
_refine_ls_structure_factor_coef Fsqd
_refine_ls_weighting_details 'w=1/[\s^2^(Fo^2^)+(0.0694P)^2^] where P=(Fo^2^+2Fc^2^)/3'
_refine_ls_weighting_scheme calc
_refine_ls_wR_factor_gt 0.1076
_refine_ls_wR_factor_ref 0.1185
_reflns_Friedel_coverage 0.806
_reflns_Friedel_fraction_full 0.999
_reflns_Friedel_fraction_max 0.832
_reflns_number_gt 8178
_reflns_number_total 15990
_reflns_threshold_expression 'I > 2\s(I)'
_cod_data_source_file s5.cif
_cod_data_source_block lsf_03_benz_ts
_cod_original_sg_symbol_H-M 'P 21'
_cod_database_code 1566572
_shelx_shelxl_version_number 2018/3
_shelx_space_group_comment
;
The symmetry employed for this shelxl refinement is uniquely defined
by the following loop, which should always be used as a source of
symmetry information in preference to the above space-group names.
They are only intended as comments.
;
_shelx_estimated_absorpt_t_min 0.950
_shelx_estimated_absorpt_t_max 0.979

loop_
_space_group_symop_operation_xyz
'x, y, z'
'-x, y+1/2, -z'

loop_
_atom_site_label
_atom_site_type_symbol
_atom_site_fract_x
_atom_site_fract_y
_atom_site_fract_z
_atom_site_U_iso_or_equiv
_atom_site_adp_type
_atom_site_occupancy
_atom_site_site_symmetry_order
_atom_site_calc_flag
_atom_site_refinement_flags_posn
_atom_site_refinement_flags_adp
_atom_site_refinement_flags_occupancy
_atom_site_disorder_assembly
_atom_site_disorder_group
N1 N 0.2342(3) 0.5081(3) 0.54452(17) 0.0338(7) Uani 1 1 d . . . . .
H1 H 0.167651 0.568423 0.544798 0.044 Uiso 1 1 calc R U . . .
O1A O -0.0578(12) 0.1903(13) 0.1712(10) 0.113(4) Uani 0.5 1 d . . P A 1
O1B O -0.146(2) 0.1498(15) 0.1648(9) 0.169(7) Uani 0.5 1 d . . P A 2
O2 O -0.1478(3) 0.4068(4) 0.1764(2) 0.0711(9) Uani 1 1 d . . . . .
O3 O 0.1122(4) 0.5963(4) 0.1347(2) 0.0809(11) Uani 1 1 d . . . . .
O4 O 0.0337(2) 0.6345(3) 0.25677(15) 0.0435(6) Uani 1 1 d . . . . .
O5 O -0.0137(2) 0.2476(3) 0.45296(17) 0.0508(7) Uani 1 1 d . . . . .
O6 O 0.1556(2) 0.3046(2) 0.38367(14) 0.0363(6) Uani 1 1 d . . . . .
O7 O 0.3195(2) 0.5443(3) 0.32979(14) 0.0372(6) Uani 1 1 d . . . . .
O8 O 0.3238(3) 0.7973(3) 0.30794(17) 0.0552(7) Uani 1 1 d . . . . .
O9 O 0.3449(3) 0.3025(3) 0.60308(19) 0.0619(8) Uani 1 1 d . . . . .
O10 O 0.3642(2) 0.7888(3) 0.51720(15) 0.0411(6) Uani 1 1 d . . . . .
O11 O 0.3440(3) 0.9452(3) 0.62616(19) 0.0609(8) Uani 1 1 d . . . . .
O12 O 0.5156(3) 0.7388(3) 0.73094(16) 0.0485(7) Uani 1 1 d . . . . .
C1 C -0.1962(8) 0.2960(10) 0.0416(4) 0.135(3) Uani 1 1 d . . . . .
H1A H -0.291203 0.303408 0.035278 0.175 Uiso 1 1 calc R U . . .
H1B H -0.172356 0.207562 0.011549 0.175 Uiso 1 1 calc R U . . .
H1C H -0.161315 0.386040 0.018607 0.175 Uiso 1 1 calc R U . . .
C2 C -0.1400(7) 0.2819(7) 0.1340(4) 0.0916(17) Uani 1 1 d . . . . .
C3 C 0.0486(5) 0.8473(5) 0.1692(3) 0.0718(14) Uani 1 1 d . . . . .
H3A H 0.093222 0.901411 0.218066 0.093 Uiso 1 1 calc R U . . .
H3B H -0.044667 0.869830 0.161710 0.093 Uiso 1 1 calc R U . . .
H3C H 0.083969 0.878640 0.119336 0.093 Uiso 1 1 calc R U . . .
C4 C 0.0691(4) 0.6791(5) 0.1824(3) 0.0483(10) Uani 1 1 d . . . . .
C5 C -0.0925(4) 0.4074(5) 0.2650(3) 0.0607(12) Uani 1 1 d . . . . .
H5A H -0.089404 0.303628 0.286868 0.079 Uiso 1 1 calc R U . . .
H5B H -0.148548 0.467349 0.296408 0.079 Uiso 1 1 calc R U . . .
C6 C 0.0459(4) 0.4739(4) 0.2782(2) 0.0408(9) Uani 1 1 d . . . . .
H6 H 0.099998 0.422284 0.240977 0.053 Uiso 1 1 calc R U . . .
C7 C 0.1120(3) 0.4614(4) 0.3700(2) 0.0320(7) Uani 1 1 d . . . . .
H7 H 0.047165 0.485177 0.407531 0.042 Uiso 1 1 calc R U . . .
C8 C 0.1543(4) 0.0600(4) 0.4429(3) 0.0521(10) Uani 1 1 d . . . . .
H8A H 0.227060 0.068385 0.489054 0.068 Uiso 1 1 calc R U . . .
H8B H 0.187026 0.028791 0.392080 0.068 Uiso 1 1 calc R U . . .
H8C H 0.092076 -0.014422 0.457019 0.068 Uiso 1 1 calc R U . . .
C9 C 0.0872(3) 0.2107(4) 0.4282(2) 0.0367(8) Uani 1 1 d . . . . .
C10 C 0.2347(3) 0.5644(4) 0.3933(2) 0.0319(8) Uani 1 1 d . . . . .
H10 H 0.206349 0.671392 0.393709 0.041 Uiso 1 1 calc R U . . .
C11 C 0.3590(3) 0.6717(4) 0.2912(2) 0.0401(9) Uani 1 1 d . . . . .
C12 C 0.4476(4) 0.6325(5) 0.2285(3) 0.0589(12) Uani 1 1 d . . . . .
H12A H 0.419296 0.537724 0.200925 0.077 Uiso 1 1 calc R U . . .
H12B H 0.537169 0.622216 0.257512 0.077 Uiso 1 1 calc R U . . .
H12C H 0.443654 0.712113 0.186555 0.077 Uiso 1 1 calc R U . . .
C13 C 0.3172(3) 0.5251(4) 0.4792(2) 0.0321(7) Uani 1 1 d . . . . .
H13 H 0.359973 0.426301 0.473093 0.042 Uiso 1 1 calc R U . . .
C14 C 0.4276(3) 0.6426(4) 0.5076(2) 0.0363(8) Uani 1 1 d . . . . .
H14 H 0.487219 0.650148 0.465001 0.047 Uiso 1 1 calc R U . . .
C15 C 0.5045(3) 0.6085(4) 0.5930(2) 0.0373(8) Uani 1 1 d . . . . .
H15 H 0.560402 0.525102 0.606646 0.048 Uiso 1 1 calc R U . . .
C16 C 0.4798(3) 0.7172(4) 0.6466(2) 0.0370(8) Uani 1 1 d . . . . .
C17 C 0.3902(4) 0.8311(4) 0.6005(2) 0.0398(8) Uani 1 1 d . . . . .
C18 C 0.6040(5) 0.6268(5) 0.7734(3) 0.0646(12) Uani 1 1 d . . . . .
H18A H 0.688333 0.631067 0.752583 0.084 Uiso 1 1 calc R U . . .
H18B H 0.566774 0.525391 0.762103 0.084 Uiso 1 1 calc R U . . .
C19 C 0.6244(4) 0.6579(5) 0.8669(3) 0.0562(11) Uani 1 1 d . . . . .
C20 C 0.7181(6) 0.7582(8) 0.9031(3) 0.098(2) Uani 1 1 d . . . . .
H20 H 0.771974 0.807232 0.869364 0.128 Uiso 1 1 calc R U . . .
C21 C 0.7342(8) 0.7882(11) 0.9898(5) 0.130(3) Uani 1 1 d . . . . .
H21 H 0.796397 0.860294 1.013432 0.169 Uiso 1 1 calc R U . . .
C22 C 0.6612(9) 0.7148(11) 1.0400(4) 0.124(3) Uani 1 1 d . . . . .
H22 H 0.676574 0.730190 1.098678 0.162 Uiso 1 1 calc R U . . .
C23 C 0.5650(7) 0.6179(10) 1.0045(4) 0.122(3) Uani 1 1 d . . . . .
H23 H 0.510863 0.570349 1.038565 0.159 Uiso 1 1 calc R U . . .
C24 C 0.5470(6) 0.5896(7) 0.9190(4) 0.0941(18) Uani 1 1 d . . . . .
H24 H 0.480465 0.522323 0.895573 0.122 Uiso 1 1 calc R U . . .
C25 C 0.1781(5) 0.4072(6) 0.6759(3) 0.0732(15) Uani 1 1 d . . . . .
H25A H 0.105205 0.336862 0.664641 0.095 Uiso 1 1 calc R U . . .
H25B H 0.144528 0.509140 0.679673 0.095 Uiso 1 1 calc R U . . .
H25C H 0.232626 0.380705 0.728873 0.095 Uiso 1 1 calc R U . . .
C26 C 0.2595(4) 0.3993(4) 0.6049(2) 0.0421(9) Uani 1 1 d . . . . .

loop_
_atom_site_aniso_label
_atom_site_aniso_U_11
_atom_site_aniso_U_22
_atom_site_aniso_U_33
_atom_site_aniso_U_23
_atom_site_aniso_U_13
_atom_site_aniso_U_12
N1 0.0288(15) 0.0374(17) 0.0372(16) 0.0057(13) 0.0114(12) 0.0029(12)
O1A 0.138(8) 0.048(6) 0.146(10) -0.023(6) -0.002(8) 0.014(6)
O1B 0.33(2) 0.061(7) 0.096(8) -0.003(6) -0.015(13) 0.007(10)
O2 0.079(2) 0.067(2) 0.0582(19) 0.0081(17) -0.0179(16) -0.0135(17)
O3 0.127(3) 0.070(2) 0.054(2) 0.0155(17) 0.042(2) 0.025(2)
O4 0.0485(15) 0.0406(15) 0.0429(14) 0.0101(12) 0.0121(12) 0.0083(12)
O5 0.0440(15) 0.0426(16) 0.0723(18) 0.0092(13) 0.0288(14) -0.0032(12)
O6 0.0347(13) 0.0299(12) 0.0460(14) 0.0030(11) 0.0120(11) -0.0035(10)
O7 0.0421(14) 0.0323(12) 0.0409(13) 0.0030(11) 0.0177(11) -0.0036(11)
O8 0.0702(18) 0.0339(15) 0.0653(18) 0.0106(14) 0.0224(15) -0.0066(13)
O9 0.074(2) 0.0437(16) 0.071(2) 0.0200(15) 0.0216(16) 0.0169(15)
O10 0.0478(14) 0.0309(13) 0.0433(15) 0.0036(11) 0.0034(11) -0.0019(11)
O11 0.076(2) 0.0342(15) 0.068(2) -0.0078(14) -0.0026(16) 0.0139(14)
O12 0.0618(16) 0.0392(14) 0.0424(15) -0.0012(12) 0.0016(12) 0.0104(13)
C1 0.182(7) 0.144(6) 0.072(4) -0.019(4) 0.001(4) 0.001(6)
C2 0.129(5) 0.072(4) 0.077(4) 0.005(3) 0.026(3) 0.026(4)
C3 0.093(4) 0.055(3) 0.067(3) 0.025(2) 0.015(3) 0.015(2)
C4 0.054(2) 0.050(2) 0.041(2) 0.0120(19) 0.0080(19) 0.0086(19)
C5 0.055(3) 0.071(3) 0.051(3) 0.015(2) -0.007(2) -0.021(2)
C6 0.044(2) 0.037(2) 0.043(2) 0.0044(17) 0.0095(17) -0.0023(17)
C7 0.0314(18) 0.0261(17) 0.0396(19) 0.0044(15) 0.0089(15) 0.0014(14)
C8 0.044(2) 0.038(2) 0.075(3) 0.012(2) 0.012(2) -0.0023(18)
C9 0.0326(18) 0.036(2) 0.042(2) 0.0043(16) 0.0067(16) -0.0061(15)
C10 0.0358(18) 0.0240(16) 0.0385(19) 0.0030(15) 0.0141(15) 0.0000(14)
C11 0.039(2) 0.040(2) 0.041(2) 0.0076(17) 0.0079(16) -0.0098(17)
C12 0.066(3) 0.063(3) 0.053(3) 0.008(2) 0.027(2) -0.013(2)
C13 0.0316(17) 0.0284(17) 0.0390(19) 0.0020(15) 0.0136(15) 0.0002(14)
C14 0.0324(18) 0.035(2) 0.044(2) 0.0028(16) 0.0111(16) -0.0026(15)
C15 0.0298(18) 0.038(2) 0.044(2) -0.0001(16) 0.0070(16) 0.0013(15)
C16 0.0397(19) 0.0331(19) 0.038(2) 0.0009(16) 0.0066(16) -0.0038(15)
C17 0.044(2) 0.031(2) 0.044(2) -0.0004(16) 0.0051(17) -0.0065(16)
C18 0.081(3) 0.058(3) 0.051(3) 0.002(2) -0.004(2) 0.024(2)
C19 0.067(3) 0.056(3) 0.044(2) 0.007(2) 0.003(2) 0.016(2)
C20 0.106(4) 0.122(5) 0.063(3) 0.001(3) 0.000(3) -0.041(4)
C21 0.144(6) 0.143(7) 0.089(5) -0.023(5) -0.025(4) -0.030(5)
C22 0.155(7) 0.153(7) 0.060(4) -0.012(4) 0.004(4) 0.038(6)
C23 0.135(6) 0.167(8) 0.073(4) 0.011(5) 0.044(4) 0.002(5)
C24 0.096(4) 0.114(5) 0.074(4) -0.003(3) 0.018(3) -0.016(4)
C25 0.080(3) 0.086(4) 0.060(3) 0.025(3) 0.033(3) 0.008(3)
C26 0.045(2) 0.039(2) 0.042(2) 0.0079(18) 0.0093(17) -0.0046(18)

loop_
_atom_type_symbol
_atom_type_description
_atom_type_scat_dispersion_real
_atom_type_scat_dispersion_imag
_atom_type_scat_source
C C 0.0033 0.0016 'International Tables Vol C Tables 4.2.6.8 and 6.1.1.4'
H H 0.0000 0.0000 'International Tables Vol C Tables 4.2.6.8 and 6.1.1.4'
O O 0.0106 0.0060 'International Tables Vol C Tables 4.2.6.8 and 6.1.1.4'
N N 0.0061 0.0033 'International Tables Vol C Tables 4.2.6.8 and 6.1.1.4'

loop_
_geom_angle_atom_site_label_1
_geom_angle_atom_site_label_2
_geom_angle_atom_site_label_3
_geom_angle
_geom_angle_site_symmetry_1
_geom_angle_site_symmetry_3
_geom_angle_publ_flag
C26 N1 C13 121.0(3) . . ?
C26 N1 H1 119.5 . . ?
C13 N1 H1 119.5 . . ?
C2 O2 C5 117.9(4) . . ?
C4 O4 C6 117.6(3) . . ?
C9 O6 C7 118.9(2) . . ?
C11 O7 C10 118.0(3) . . ?
C17 O10 C14 108.7(3) . . ?
C16 O12 C18 115.3(3) . . ?
C2 C1 H1A 109.5 . . ?
C2 C1 H1B 109.5 . . ?
H1A C1 H1B 109.5 . . ?
C2 C1 H1C 109.5 . . ?
H1A C1 H1C 109.5 . . ?
H1B C1 H1C 109.5 . . ?
O1A C2 O2 113.0(8) . . ?
O1B C2 O2 124.2(8) . . ?
O1A C2 C1 130.3(9) . . ?
O1B C2 C1 114.9(9) . . ?
O2 C2 C1 113.3(6) . . ?
C4 C3 H3A 109.5 . . ?
C4 C3 H3B 109.5 . . ?
H3A C3 H3B 109.5 . . ?
C4 C3 H3C 109.5 . . ?
H3A C3 H3C 109.5 . . ?
H3B C3 H3C 109.5 . . ?
O3 C4 O4 124.3(4) . . ?
O3 C4 C3 124.8(4) . . ?
O4 C4 C3 110.9(4) . . ?
O2 C5 C6 110.7(3) . . ?
O2 C5 H5A 109.5 . . ?
C6 C5 H5A 109.5 . . ?
O2 C5 H5B 109.5 . . ?
C6 C5 H5B 109.5 . . ?
H5A C5 H5B 108.1 . . ?
O4 C6 C7 107.8(3) . . ?
O4 C6 C5 107.3(3) . . ?
C7 C6 C5 111.8(3) . . ?
O4 C6 H6 109.9 . . ?
C7 C6 H6 109.9 . . ?
C5 C6 H6 109.9 . . ?
O6 C7 C6 107.1(3) . . ?
O6 C7 C10 107.4(2) . . ?
C6 C7 C10 114.4(3) . . ?
O6 C7 H7 109.3 . . ?
C6 C7 H7 109.3 . . ?
C10 C7 H7 109.3 . . ?
C9 C8 H8A 109.5 . . ?
C9 C8 H8B 109.5 . . ?
H8A C8 H8B 109.5 . . ?
C9 C8 H8C 109.5 . . ?
H8A C8 H8C 109.5 . . ?
H8B C8 H8C 109.5 . . ?
O5 C9 O6 123.3(3) . . ?
O5 C9 C8 125.7(3) . . ?
O6 C9 C8 111.0(3) . . ?
O7 C10 C13 107.0(2) . . ?
O7 C10 C7 108.4(3) . . ?
C13 C10 C7 113.4(3) . . ?
O7 C10 H10 109.3 . . ?
C13 C10 H10 109.3 . . ?
C7 C10 H10 109.3 . . ?
O8 C11 O7 121.9(3) . . ?
O8 C11 C12 126.5(3) . . ?
O7 C11 C12 111.5(3) . . ?
C11 C12 H12A 109.5 . . ?
C11 C12 H12B 109.5 . . ?
H12A C12 H12B 109.5 . . ?
C11 C12 H12C 109.5 . . ?
H12A C12 H12C 109.5 . . ?
H12B C12 H12C 109.5 . . ?
N1 C13 C10 111.2(3) . . ?
N1 C13 C14 110.1(3) . . ?
C10 C13 C14 112.8(3) . . ?
N1 C13 H13 107.5 . . ?
C10 C13 H13 107.5 . . ?
C14 C13 H13 107.5 . . ?
O10 C14 C15 105.1(3) . . ?
O10 C14 C13 107.5(2) . . ?
C15 C14 C13 112.9(3) . . ?
O10 C14 H14 110.4 . . ?
C15 C14 H14 110.4 . . ?
C13 C14 H14 110.4 . . ?
C16 C15 C14 108.4(3) . . ?
C16 C15 H15 125.8 . . ?
C14 C15 H15 125.8 . . ?
C15 C16 O12 133.6(3) . . ?
C15 C16 C17 109.5(3) . . ?
O12 C16 C17 116.9(3) . . ?
O11 C17 O10 122.0(3) . . ?
O11 C17 C16 129.9(4) . . ?
O10 C17 C16 108.1(3) . . ?
O12 C18 C19 108.9(3) . . ?
O12 C18 H18A 109.9 . . ?
C19 C18 H18A 109.9 . . ?
O12 C18 H18B 109.9 . . ?
C19 C18 H18B 109.9 . . ?
H18A C18 H18B 108.3 . . ?
C20 C19 C24 117.5(5) . . ?
C20 C19 C18 121.2(4) . . ?
C24 C19 C18 121.3(5) . . ?
C19 C20 C21 120.5(6) . . ?
C19 C20 H20 119.7 . . ?
C21 C20 H20 119.7 . . ?
C22 C21 C20 120.7(7) . . ?
C22 C21 H21 119.7 . . ?
C20 C21 H21 119.7 . . ?
C21 C22 C23 119.3(7) . . ?
C21 C22 H22 120.3 . . ?
C23 C22 H22 120.3 . . ?
C22 C23 C24 120.3(7) . . ?
C22 C23 H23 119.8 . . ?
C24 C23 H23 119.8 . . ?
C23 C24 C19 121.5(6) . . ?
C23 C24 H24 119.3 . . ?
C19 C24 H24 119.3 . . ?
C26 C25 H25A 109.5 . . ?
C26 C25 H25B 109.5 . . ?
H25A C25 H25B 109.5 . . ?
C26 C25 H25C 109.5 . . ?
H25A C25 H25C 109.5 . . ?
H25B C25 H25C 109.5 . . ?
O9 C26 N1 122.1(3) . . ?
O9 C26 C25 122.1(4) . . ?
N1 C26 C25 115.8(4) . . ?

loop_
_geom_bond_atom_site_label_1
_geom_bond_atom_site_label_2
_geom_bond_distance
_geom_bond_site_symmetry_2
_geom_bond_publ_flag
N1 C26 1.346(4) . ?
N1 C13 1.445(4) . ?
N1 H1 0.8600 . ?
O1A C2 1.240(14) . ?
O1B C2 1.260(14) . ?
O2 C2 1.292(6) . ?
O2 C5 1.431(5) . ?
O3 C4 1.181(4) . ?
O4 C4 1.346(4) . ?
O4 C6 1.446(4) . ?
O5 C9 1.202(4) . ?
O6 C9 1.348(4) . ?
O6 C7 1.448(4) . ?
O7 C11 1.363(4) . ?
O7 C10 1.439(4) . ?
O8 C11 1.199(4) . ?
O9 C26 1.219(4) . ?
O10 C17 1.358(4) . ?
O10 C14 1.452(4) . ?
O11 C17 1.202(4) . ?
O12 C16 1.344(4) . ?
O12 C18 1.427(5) . ?
C1 C2 1.494(8) . ?
C1 H1A 0.9600 . ?
C1 H1B 0.9600 . ?
C1 H1C 0.9600 . ?
C3 C4 1.496(6) . ?
C3 H3A 0.9600 . ?
C3 H3B 0.9600 . ?
C3 H3C 0.9600 . ?
C5 C6 1.511(5) . ?
C5 H5A 0.9700 . ?
C5 H5B 0.9700 . ?
C6 C7 1.509(5) . ?
C6 H6 0.9800 . ?
C7 C10 1.539(5) . ?
C7 H7 0.9800 . ?
C8 C9 1.486(5) . ?
C8 H8A 0.9600 . ?
C8 H8B 0.9600 . ?
C8 H8C 0.9600 . ?
C10 C13 1.524(5) . ?
C10 H10 0.9800 . ?
C11 C12 1.486(5) . ?
C12 H12A 0.9600 . ?
C12 H12B 0.9600 . ?
C12 H12C 0.9600 . ?
C13 C14 1.539(5) . ?
C13 H13 0.9800 . ?
C14 C15 1.486(5) . ?
C14 H14 0.9800 . ?
C15 C16 1.326(5) . ?
C15 H15 0.9300 . ?
C16 C17 1.467(5) . ?
C18 C19 1.491(6) . ?
C18 H18A 0.9700 . ?
C18 H18B 0.9700 . ?
C19 C20 1.356(7) . ?
C19 C24 1.367(7) . ?
C20 C21 1.386(8) . ?
C20 H20 0.9300 . ?
C21 C22 1.336(10) . ?
C21 H21 0.9300 . ?
C22 C23 1.350(11) . ?
C22 H22 0.9300 . ?
C23 C24 1.363(8) . ?
C23 H23 0.9300 . ?
C24 H24 0.9300 . ?
C25 C26 1.503(5) . ?
C25 H25A 0.9600 . ?
C25 H25B 0.9600 . ?
C25 H25C 0.9600 . ?

loop_
_geom_hbond_atom_site_label_D
_geom_hbond_atom_site_label_H
_geom_hbond_atom_site_label_A
_geom_hbond_distance_DH
_geom_hbond_distance_HA
_geom_hbond_distance_DA
_geom_hbond_angle_DHA
_geom_hbond_site_symmetry_A
_geom_hbond_publ_flag
N1 H1 O5 0.86 2.22 3.078(4) 172.9 2_556 yes
C5 H5B O11 0.97 2.51 3.327(5) 142.0 2_546 yes
C8 H8A O11 0.96 2.55 3.382(5) 145.1 1_545 yes
C12 H12B O11 0.96 2.56 3.313(5) 135.1 2_646 yes
C14 H14 O9 0.98 2.54 3.421(4) 149.5 2_656 yes
C15 H15 O8 0.93 2.59 3.475(5) 159.7 2_646 yes
C18 H18B O8 0.97 2.62 3.288(5) 126.5 2_646 yes

loop_
_geom_torsion_atom_site_label_1
_geom_torsion_atom_site_label_2
_geom_torsion_atom_site_label_3
_geom_torsion_atom_site_label_4
_geom_torsion
_geom_torsion_site_symmetry_1
_geom_torsion_site_symmetry_2
_geom_torsion_site_symmetry_3
_geom_torsion_site_symmetry_4
_geom_torsion_publ_flag
C5 O2 C2 O1A -16.2(10) . . . . ?
C5 O2 C2 O1B 34.1(15) . . . . ?
C5 O2 C2 C1 -177.8(5) . . . . ?
C6 O4 C4 O3 -1.8(6) . . . . ?
C6 O4 C4 C3 179.1(4) . . . . ?
C2 O2 C5 C6 97.0(5) . . . . ?
C4 O4 C6 C7 133.9(3) . . . . ?
C4 O4 C6 C5 -105.5(4) . . . . ?
O2 C5 C6 O4 67.7(4) . . . . ?
O2 C5 C6 C7 -174.3(3) . . . . ?
C9 O6 C7 C6 -105.2(3) . . . . ?
C9 O6 C7 C10 131.5(3) . . . . ?
O4 C6 C7 O6 -164.9(2) . . . . ?
C5 C6 C7 O6 77.3(4) . . . . ?
O4 C6 C7 C10 -46.1(4) . . . . ?
C5 C6 C7 C10 -163.8(3) . . . . ?
C7 O6 C9 O5 4.8(5) . . . . ?
C7 O6 C9 C8 -174.4(3) . . . . ?
C11 O7 C10 C13 -110.0(3) . . . . ?
C11 O7 C10 C7 127.4(3) . . . . ?
O6 C7 C10 O7 70.1(3) . . . . ?
C6 C7 C10 O7 -48.6(4) . . . . ?
O6 C7 C10 C13 -48.5(3) . . . . ?
C6 C7 C10 C13 -167.2(3) . . . . ?
C10 O7 C11 O8 -1.0(5) . . . . ?
C10 O7 C11 C12 179.0(3) . . . . ?
C26 N1 C13 C10 141.6(3) . . . . ?
C26 N1 C13 C14 -92.7(4) . . . . ?
O7 C10 C13 N1 -167.0(3) . . . . ?
C7 C10 C13 N1 -47.6(4) . . . . ?
O7 C10 C13 C14 68.8(3) . . . . ?
C7 C10 C13 C14 -171.8(3) . . . . ?
C17 O10 C14 C15 -4.9(3) . . . . ?
C17 O10 C14 C13 115.7(3) . . . . ?
N1 C13 C14 O10 -62.8(3) . . . . ?
C10 C13 C14 O10 62.0(3) . . . . ?
N1 C13 C14 C15 52.7(4) . . . . ?
C10 C13 C14 C15 177.5(3) . . . . ?
O10 C14 C15 C16 4.1(3) . . . . ?
C13 C14 C15 C16 -112.9(3) . . . . ?
C14 C15 C16 O12 175.5(4) . . . . ?
C14 C15 C16 C17 -1.8(4) . . . . ?
C18 O12 C16 C15 3.5(6) . . . . ?
C18 O12 C16 C17 -179.3(3) . . . . ?
C14 O10 C17 O11 -176.6(3) . . . . ?
C14 O10 C17 C16 3.9(3) . . . . ?
C15 C16 C17 O11 179.3(4) . . . . ?
O12 C16 C17 O11 1.5(5) . . . . ?
C15 C16 C17 O10 -1.3(4) . . . . ?
O12 C16 C17 O10 -179.1(3) . . . . ?
C16 O12 C18 C19 -174.9(3) . . . . ?
O12 C18 C19 C20 -85.7(5) . . . . ?
O12 C18 C19 C24 92.5(6) . . . . ?
C24 C19 C20 C21 0.5(9) . . . . ?
C18 C19 C20 C21 178.7(6) . . . . ?
C19 C20 C21 C22 2.5(12) . . . . ?
C20 C21 C22 C23 -4.4(13) . . . . ?
C21 C22 C23 C24 3.3(13) . . . . ?
C22 C23 C24 C19 -0.2(11) . . . . ?
C20 C19 C24 C23 -1.6(9) . . . . ?
C18 C19 C24 C23 -179.9(6) . . . . ?
C13 N1 C26 O9 -6.7(5) . . . . ?
C13 N1 C26 C25 171.8(3) . . . . ?
